data_4118304
loop_
_publ_author_name
'Sven O. Sylvester'
'Jacqueline M. Cole'
'Paul G. Waddell'

_publ_section_title
;
 Photoconversion Bonding Mechanism in Ruthenium Sulfur Dioxide Linkage
 Photoisomers Revealed by in Situ Diffraction
;
_journal_name_full 'Journal of the American Chemical Society'
_journal_page_first 11860
_journal_page_last 11863
_journal_paper_doi 10.1021/ja303943q
_journal_volume 134
_journal_year 2012
_chemical_formula_moiety 'C5 H18 Cl3 N5 O3 Ru1 S1'
_chemical_formula_sum 'C5 H18 Cl3 N5 O3 Ru S'
_chemical_formula_weight 435.72
_chemical_name_systematic
;
 ?
;
_space_group_IT_number 62
_symmetry_cell_setting orthorhombic
_symmetry_space_group_name_Hall '-P 2n 2a'
_symmetry_space_group_name_H-M 'P m c n'
_atom_sites_solution_hydrogens geom
_atom_sites_solution_primary direct
_atom_sites_solution_secondary difmap
_audit_creation_date 2012-03-15T10:45:04-00:00
_audit_creation_method 'WinGX routine CIF_UPDATE'
_cell_angle_alpha 90
_cell_angle_beta 90
_cell_angle_gamma 90
_cell_formula_units_Z 4
_cell_length_a 6.885(2)
_cell_length_b 9.756(3)
_cell_length_c 23.372(8)
_cell_measurement_reflns_used 4454
_cell_measurement_temperature 100(2)
_cell_measurement_theta_max 33.1
_cell_measurement_theta_min 2.3
_cell_volume 1569.9(9)
_computing_cell_refinement
;
        CrystalClear-SM Expert 2.0 r4 (Rigaku, 2009)
;
_computing_data_collection
;
        CrystalClear-SM Expert 2.0 r4 (Rigaku, 2009)
;
_computing_data_reduction
;
        CrystalClear-SM Expert 2.0 r4 (Rigaku, 2009)
;
_computing_molecular_graphics 'Ortep-3 for Windows (Farrugia, 1997)'
_computing_publication_material 'WinGX publication routines (Farrugia, 1999)'
_computing_structure_refinement 'SHELXL-97 (Sheldrick, 2008)'
_diffrn_ambient_temperature 100(2)
_diffrn_detector_area_resol_mean 28.5714
_diffrn_measured_fraction_theta_full 0.977
_diffrn_measured_fraction_theta_max 0.899
_diffrn_measurement_device_type
;
        Rigaku Saturn724+ (2x2 bin mode)
;
_diffrn_measurement_method 'profile data from \w-scans'
_diffrn_radiation_monochromator graphite
_diffrn_radiation_type MoK\a
_diffrn_radiation_wavelength 0.71073
_diffrn_reflns_av_R_equivalents 0.0431
_diffrn_reflns_av_unetI/netI 0.0405
_diffrn_reflns_limit_h_max 10
_diffrn_reflns_limit_h_min -7
_diffrn_reflns_limit_k_max 8
_diffrn_reflns_limit_k_min -13
_diffrn_reflns_limit_l_max 34
_diffrn_reflns_limit_l_min -32
_diffrn_reflns_number 7846
_diffrn_reflns_theta_full 27.5
_diffrn_reflns_theta_max 33.02
_diffrn_reflns_theta_min 3.35
_diffrn_source 'Sealed Tube'
_exptl_absorpt_coefficient_mu 1.649
_exptl_absorpt_correction_type none
_exptl_crystal_colour Colorless
_exptl_crystal_density_diffrn 1.844
_exptl_crystal_description Prism
_exptl_crystal_F_000 872
_exptl_crystal_size_max 0.34
_exptl_crystal_size_mid 0.1
_exptl_crystal_size_min 0.09
_refine_diff_density_max 1.473
_refine_diff_density_min -0.805
_refine_diff_density_rms 0.16
_refine_ls_extinction_method none
_refine_ls_goodness_of_fit_ref 1.159
_refine_ls_hydrogen_treatment constr
_refine_ls_matrix_type full
_refine_ls_number_parameters 117
_refine_ls_number_reflns 2857
_refine_ls_number_restraints 0
_refine_ls_restrained_S_all 1.159
_refine_ls_R_factor_all 0.0567
_refine_ls_R_factor_gt 0.0505
_refine_ls_shift/su_max 0.001
_refine_ls_shift/su_mean 0
_refine_ls_structure_factor_coef Fsqd
_refine_ls_weighting_details 'calc w=1/[\s^2^(Fo^2^)+(0.0303P)^2^+6.2233P] where P=(Fo^2^+2Fc^2^)/3'
_refine_ls_weighting_scheme calc
_refine_ls_wR_factor_ref 0.1139
_reflns_number_gt 2655
_reflns_number_total 2857
_reflns_threshold_expression >2\s(I)
_cod_data_source_file ja303943q_si_002_05.cif
_cod_data_source_block 3-cl-pyr-100K
_cod_database_code 4118304

loop_
_symmetry_equiv_pos_as_xyz
'x, y, z'
'-x+1/2, -y+1/2, z+1/2'
'x+1/2, -y, -z'
'-x, y+1/2, -z+1/2'
'-x, -y, -z'
'x-1/2, y-1/2, -z-1/2'
'-x-1/2, y, z'
'x, -y-1/2, z-1/2'

loop_
_atom_site_label
_atom_site_fract_x
_atom_site_fract_y
_atom_site_fract_z
_atom_site_U_iso_or_equiv
_atom_site_adp_type
_atom_site_calc_flag
_atom_site_refinement_flags
_atom_site_occupancy
_atom_site_disorder_assembly
_atom_site_disorder_group
_atom_site_type_symbol
Ru1 0.25 0.07057(4) 0.847850(15) 0.01616(10) Uani d S 1 . . Ru
Cl1 0.25 0.32537(15) 1.06726(5) 0.0300(3) Uani d S 1 . . Cl
Cl2 0.25 0.83271(13) 1.00722(5) 0.0239(2) Uani d S 1 . . Cl
Cl3 0.75 -0.11631(14) 0.79120(5) 0.0269(3) Uani d S 1 . . Cl
S1 0.25 -0.10130(15) 0.79413(5) 0.0196(4) Uani d SP 0.888(7) A 1 S
N6 0.25 0.2464(4) 0.90103(17) 0.0195(7) Uani d S 1 A . n
O1 0.25 -0.0843(5) 0.73269(19) 0.0298(10) Uani d SP 0.888(7) A 1 O
N2 0.4724(4) -0.0144(3) 0.90015(12) 0.0202(5) Uani d . 1 A . n
H2A 0.5321 0.0539 0.92 0.03 Uiso calc R 1 . . H
H2B 0.5611 -0.0579 0.8777 0.03 Uiso calc R 1 . . H
H2C 0.4193 -0.0754 0.9251 0.03 Uiso calc R 1 . . H
O3 0.25 -0.1876(5) 0.62279(17) 0.0344(9) Uani d S 1 . . O
N1 0.4707(4) 0.1647(3) 0.79823(12) 0.0217(5) Uani d . 1 A . n
H1A 0.5413 0.2223 0.8208 0.033 Uiso calc R 1 . . H
H1B 0.4155 0.2133 0.7692 0.033 Uiso calc R 1 . . H
H1C 0.5501 0.0991 0.7834 0.033 Uiso calc R 1 . . H
O2 0.25 -0.2427(6) 0.8143(2) 0.0294(10) Uani d SP 0.888(7) A 1 O
C1 0.25 0.2350(5) 0.9583(2) 0.0198(8) Uani d S 1 . . C
H1 0.25 0.1463 0.9751 0.024 Uiso calc SR 1 A . H
C3 0.25 0.4791(6) 0.9706(2) 0.0292(11) Uani d S 1 . . C
H3 0.25 0.5579 0.9945 0.035 Uiso calc SR 1 A . H
C5 0.25 0.3743(5) 0.8780(2) 0.0229(9) Uani d S 1 . . C
H5 0.25 0.3834 0.8375 0.027 Uiso calc SR 1 A . H
C2 0.25 0.3501(6) 0.9937(2) 0.0244(10) Uani d S 1 A . C
C4 0.25 0.4922(6) 0.9112(3) 0.0290(11) Uani d S 1 A . C
H4 0.25 0.5802 0.8938 0.035 Uiso calc SR 1 . . H
O1A 0.25 -0.055(4) 0.7593(16) 0.021(7) Uiso d SP 0.112(7) . 2 O
S1A 0.287(3) -0.180(3) 0.8158(9) 0.040(6) Uiso d P 0.056(3) . 2 S
O2A 0.384(11) -0.265(7) 0.836(3) 0.050(16) Uiso d P 0.056(3) . 2 O

loop_
_atom_site_aniso_label
_atom_site_aniso_U_11
_atom_site_aniso_U_22
_atom_site_aniso_U_33
_atom_site_aniso_U_12
_atom_site_aniso_U_13
_atom_site_aniso_U_23
Ru1 0.01593(16) 0.01544(18) 0.01712(16) 0 0 0.00074(12)
Cl1 0.0383(7) 0.0274(6) 0.0244(5) 0 0 -0.0053(5)
Cl2 0.0253(5) 0.0220(6) 0.0243(5) 0 0 0.0001(4)
Cl3 0.0293(6) 0.0267(6) 0.0249(5) 0 0 -0.0085(5)
S1 0.0200(6) 0.0196(7) 0.0191(6) 0 0 -0.0038(5)
N6 0.0184(16) 0.0160(18) 0.0241(18) 0 0 0.0024(14)
O1 0.038(2) 0.033(3) 0.0188(19) 0 0 -0.0033(17)
N2 0.0186(12) 0.0202(13) 0.0217(12) 0.0014(11) -0.0008(10) -0.0019(10)
O3 0.036(2) 0.040(2) 0.0279(18) 0 0 -0.0002(18)
N1 0.0199(12) 0.0230(14) 0.0223(12) -0.0005(11) 0.0015(10) 0.0030(11)
O2 0.035(3) 0.019(2) 0.034(2) 0 0 -0.0022(18)
C1 0.0178(18) 0.017(2) 0.024(2) 0 0 0.0007(17)
C3 0.031(3) 0.022(3) 0.034(3) 0 0 -0.004(2)
C5 0.023(2) 0.017(2) 0.028(2) 0 0 0.0036(18)
C2 0.019(2) 0.028(3) 0.026(2) 0 0 -0.0067(19)
C4 0.031(3) 0.019(2) 0.038(3) 0 0 0.002(2)

loop_
_atom_type_symbol
_atom_type_description
_atom_type_scat_dispersion_real
_atom_type_scat_dispersion_imag
_atom_type_scat_source
C C 0.0033 0.0016 'International Tables Vol C Tables 4.2.6.8 and 6.1.1.4'
H H 0 0 'International Tables Vol C Tables 4.2.6.8 and 6.1.1.4'
Cl Cl 0.1484 0.1585 'International Tables Vol C Tables 4.2.6.8 and 6.1.1.4'
N N 0.0061 0.0033 'International Tables Vol C Tables 4.2.6.8 and 6.1.1.4'
O O 0.0106 0.006 'International Tables Vol C Tables 4.2.6.8 and 6.1.1.4'
Ru Ru -1.2594 0.8363 'International Tables Vol C Tables 4.2.6.8 and 6.1.1.4'
S S 0.1246 0.1234 'International Tables Vol C Tables 4.2.6.8 and 6.1.1.4'

loop_
_geom_angle_atom_site_label_1
_geom_angle_atom_site_label_2
_geom_angle_atom_site_label_3
_geom_angle
_geom_angle_site_symmetry_1
_geom_angle_site_symmetry_3
S1 Ru1 N6 179.09(12) . .
S1 Ru1 N1 91.09(9) . .
N6 Ru1 N1 88.28(12) . .
S1 Ru1 N1 91.09(9) . 7_655
N6 Ru1 N1 88.28(12) . 7_655
N1 Ru1 N1 91.53(16) . 7_655
S1 Ru1 N2 91.87(8) . .
N6 Ru1 N2 88.76(11) . .
N1 Ru1 N2 88.12(12) . .
N1 Ru1 N2 177.03(12) 7_655 .
S1 Ru1 N2 91.87(9) . 7_655
N6 Ru1 N2 88.76(11) . 7_655
N1 Ru1 N2 177.03(12) . 7_655
N1 Ru1 N2 88.12(12) 7_655 7_655
N2 Ru1 N2 92.08(16) . 7_655
S1 Ru1 O1A 22.6(8) . .
N6 Ru1 O1A 156.5(8) . .
N1 Ru1 O1A 75.5(6) . .
N1 Ru1 O1A 75.5(6) 7_655 .
N2 Ru1 O1A 107.2(5) . .
N2 Ru1 O1A 107.2(6) 7_655 .
S1 Ru1 S1A 20.6(5) . .
N6 Ru1 S1A 160.3(5) . .
N1 Ru1 S1A 100.5(5) . .
N1 Ru1 S1A 108.9(5) 7_655 .
N2 Ru1 S1A 74.1(5) . .
N2 Ru1 S1A 82.4(5) 7_655 .
O1A Ru1 S1A 42.7(10) . .
S1 Ru1 S1A 20.6(5) . 7_655
N6 Ru1 S1A 160.3(5) . 7_655
N1 Ru1 S1A 108.9(5) . 7_655
N1 Ru1 S1A 100.5(5) 7_655 7_655
N2 Ru1 S1A 82.4(5) . 7_655
N2 Ru1 S1A 74.1(5) 7_655 7_655
O1A Ru1 S1A 42.7(10) . 7_655
S1A Ru1 S1A 11.4(11) . 7_655
O1 S1 O2 115.5(3) . .
O1 S1 Ru1 120.2(2) . .
O2 S1 Ru1 124.3(2) . .
C1 N6 C5 118.1(4) . .
C1 N6 Ru1 121.2(3) . .
C5 N6 Ru1 120.8(3) . .
Ru1 N2 H2A 109.5 . .
Ru1 N2 H2B 109.5 . .
H2A N2 H2B 109.5 . .
Ru1 N2 H2C 109.5 . .
H2A N2 H2C 109.5 . .
H2B N2 H2C 109.5 . .
Ru1 N1 H1A 109.5 . .
Ru1 N1 H1B 109.5 . .
H1A N1 H1B 109.5 . .
Ru1 N1 H1C 109.5 . .
H1A N1 H1C 109.5 . .
H1B N1 H1C 109.5 . .
N6 C1 C2 121.6(5) . .
N6 C1 H1 119.2 . .
C2 C1 H1 119.2 . .
C2 C3 C4 118.5(5) . .
C2 C3 H3 120.8 . .
C4 C3 H3 120.8 . .
N6 C5 C4 122.7(5) . .
N6 C5 H5 118.7 . .
C4 C5 H5 118.7 . .
C3 C2 C1 120.4(5) . .
C3 C2 Cl1 121.2(4) . .
C1 C2 Cl1 118.4(4) . .
C5 C4 C3 118.7(5) . .
C5 C4 H4 120.6 . .
C3 C4 H4 120.6 . .
S1A O1A S1A 16.1(15) 7_655 .
S1A O1A Ru1 73.5(14) 7_655 .
S1A O1A Ru1 73.5(14) . .
S1A S1A O2A 125(4) 7_655 .
S1A S1A O2A 39(3) 7_655 7_655
O2A S1A O2A 86(7) . 7_655
S1A S1A O1A 82.0(7) 7_655 .
O2A S1A O1A 149(4) . .
O2A S1A O1A 119(3) 7_655 .
S1A S1A Ru1 84.3(5) 7_655 .
O2A S1A Ru1 128(4) . .
O2A S1A Ru1 110(3) 7_655 .
O1A S1A Ru1 63.8(14) . .
S1A O2A S1A 16(2) . 7_655

loop_
_geom_bond_atom_site_label_1
_geom_bond_atom_site_label_2
_geom_bond_site_symmetry_2
_geom_bond_distance
Ru1 S1 . 2.0948(15)
Ru1 N6 . 2.118(4)
Ru1 N1 . 2.121(3)
Ru1 N1 7_655 2.121(3)
Ru1 N2 . 2.127(3)
Ru1 N2 7_655 2.127(3)
Ru1 O1A . 2.40(4)
Ru1 S1A . 2.57(3)
Ru1 S1A 7_655 2.57(3)
Cl1 C2 . 1.736(5)
S1 O1 . 1.446(5)
S1 O2 . 1.458(6)
N6 C1 . 1.344(6)
N6 C5 . 1.359(6)
N2 H2A . 0.91
N2 H2B . 0.91
N2 H2C . 0.91
N1 H1A . 0.91
N1 H1B . 0.91
N1 H1C . 0.91
C1 C2 . 1.394(7)
C1 H1 . 0.95
C3 C2 . 1.370(8)
C3 C4 . 1.394(8)
C3 H3 . 0.95
C5 C4 . 1.388(8)
C5 H5 . 0.95
C4 H4 . 0.95
O1A S1A 7_655 1.82(4)
O1A S1A . 1.82(4)
S1A S1A 7_655 0.51(5)
S1A O2A . 1.16(7)
S1A O2A 7_655 1.51(8)
O2A S1A 7_655 1.51(8)

loop_
_geom_torsion_atom_site_label_1
_geom_torsion_atom_site_label_2
_geom_torsion_atom_site_label_3
_geom_torsion_atom_site_label_4
_geom_torsion
_geom_torsion_site_symmetry_1
_geom_torsion_site_symmetry_4
N6 Ru1 S1 O1 0.000(19) . .
N1 Ru1 S1 O1 -45.77(8) . .
N1 Ru1 S1 O1 45.77(8) 7_655 .
N2 Ru1 S1 O1 -133.93(8) . .
N2 Ru1 S1 O1 133.93(8) 7_655 .
O1A Ru1 S1 O1 0.0000(10) . .
S1A Ru1 S1 O1 -163.7(15) . .
S1A Ru1 S1 O1 163.7(15) 7_655 .
N6 Ru1 S1 O2 180.000(19) . .
N1 Ru1 S1 O2 134.23(8) . .
N1 Ru1 S1 O2 -134.23(8) 7_655 .
N2 Ru1 S1 O2 46.07(8) . .
N2 Ru1 S1 O2 -46.07(8) 7_655 .
O1A Ru1 S1 O2 180.000(2) . .
S1A Ru1 S1 O2 16.3(15) . .
S1A Ru1 S1 O2 -16.3(15) 7_655 .
S1 Ru1 N6 C1 180.00(7) . .
N1 Ru1 N6 C1 -134.21(8) . .
N1 Ru1 N6 C1 134.21(8) 7_655 .
N2 Ru1 N6 C1 -46.06(8) . .
N2 Ru1 N6 C1 46.06(8) 7_655 .
O1A Ru1 N6 C1 180.000(3) . .
S1A Ru1 N6 C1 -17.0(16) . .
S1A Ru1 N6 C1 17.0(16) 7_655 .
S1 Ru1 N6 C5 0.00(7) . .
N1 Ru1 N6 C5 45.79(8) . .
N1 Ru1 N6 C5 -45.79(8) 7_655 .
N2 Ru1 N6 C5 133.94(8) . .
N2 Ru1 N6 C5 -133.94(8) 7_655 .
O1A Ru1 N6 C5 0.000(4) . .
S1A Ru1 N6 C5 163.0(16) . .
S1A Ru1 N6 C5 -163.0(16) 7_655 .
C5 N6 C1 C2 0.000(4) . .
Ru1 N6 C1 C2 180.000(3) . .
C1 N6 C5 C4 0.000(4) . .
Ru1 N6 C5 C4 180.000(3) . .
C4 C3 C2 C1 0.000(5) . .
C4 C3 C2 Cl1 180.000(3) . .
N6 C1 C2 C3 0.000(5) . .
N6 C1 C2 Cl1 180.000(2) . .
N6 C5 C4 C3 0.000(4) . .
C2 C3 C4 C5 0.000(5) . .
S1 Ru1 O1A S1A 8.4(8) . 7_655
N6 Ru1 O1A S1A -171.6(8) . 7_655
N1 Ru1 O1A S1A 140.6(8) . 7_655
N1 Ru1 O1A S1A -123.9(8) 7_655 7_655
N2 Ru1 O1A S1A 57.3(8) . 7_655
N2 Ru1 O1A S1A -40.5(8) 7_655 7_655
S1A Ru1 O1A S1A 16.8(16) . 7_655
S1 Ru1 O1A S1A -8.4(8) . .
N6 Ru1 O1A S1A 171.6(8) . .
N1 Ru1 O1A S1A 123.9(8) . .
N1 Ru1 O1A S1A -140.6(8) 7_655 .
N2 Ru1 O1A S1A 40.5(8) . .
N2 Ru1 O1A S1A -57.3(8) 7_655 .
S1A Ru1 O1A S1A -16.8(16) 7_655 .
Ru1 O1A S1A S1A 87.6(3) . 7_655
S1A O1A S1A O2A 152(8) 7_655 .
Ru1 O1A S1A O2A -120(8) . .
S1A O1A S1A O2A 12(4) 7_655 7_655
Ru1 O1A S1A O2A 100(3) . 7_655
S1A O1A S1A Ru1 -87.6(3) 7_655 .
S1 Ru1 S1A S1A -74.7(14) . 7_655
N6 Ru1 S1A S1A 106.1(15) . 7_655
N1 Ru1 S1A S1A -138.65(16) . 7_655
N1 Ru1 S1A S1A -43.36(17) 7_655 7_655
N2 Ru1 S1A S1A 136.38(15) . 7_655
N2 Ru1 S1A S1A 42.01(14) 7_655 7_655
O1A Ru1 S1A S1A -83.8(6) . 7_655
S1 Ru1 S1A O2A 155(6) . .
N6 Ru1 S1A O2A -24(6) . .
N1 Ru1 S1A O2A 91(5) . .
N1 Ru1 S1A O2A -174(5) 7_655 .
N2 Ru1 S1A O2A 6(5) . .
N2 Ru1 S1A O2A -88(5) 7_655 .
O1A Ru1 S1A O2A 146(5) . .
S1A Ru1 S1A O2A -130(5) 7_655 .
S1 Ru1 S1A O2A -104(3) . 7_655
N6 Ru1 S1A O2A 76(3) . 7_655
N1 Ru1 S1A O2A -168(3) . 7_655
N1 Ru1 S1A O2A -73(3) 7_655 7_655
N2 Ru1 S1A O2A 107(3) . 7_655
N2 Ru1 S1A O2A 12(3) 7_655 7_655
O1A Ru1 S1A O2A -113(3) . 7_655
S1A Ru1 S1A O2A -30(3) 7_655 7_655
S1 Ru1 S1A O1A 9.2(9) . .
N6 Ru1 S1A O1A -170.1(9) . .
N1 Ru1 S1A O1A -54.8(7) . .
N1 Ru1 S1A O1A 40.5(7) 7_655 .
N2 Ru1 S1A O1A -139.8(7) . .
N2 Ru1 S1A O1A 125.8(6) 7_655 .
S1A Ru1 S1A O1A 83.8(6) 7_655 .
O2A S1A O2A S1A 0.00(8) 7_655 7_655
O1A S1A O2A S1A -146(9) . 7_655
Ru1 S1A O2A S1A 113(5) . 7_655
